data_1507047
loop_
_publ_author_name
'Higham, Luke T.'
'Kreher, Ulf P.'
'Raston, Colin L.'
'Scott, Janet L.'
'Strauss, Christopher R.'

_publ_section_title
;
 A new family of macrocycles produced by sequential Claisen-Schmidt
 condensations.
;
_journal_issue 19
_journal_name_full 'Organic letters'
_journal_page_first 3257
_journal_page_last 3259
_journal_paper_doi 10.1021/ol048922k
_journal_volume 6
_journal_year 2004
_chemical_formula_moiety 'C26 H28 O5'
_chemical_formula_sum 'C26 H28 O5'
_chemical_formula_weight 420.48
_chemical_name_systematic
; 
3,4:15,16-Dibenzo-5,8,11,14-tetraoxa-bicyclo[16.3.1]docosa-1,3,15,17-tetraen-22-one 
;
_space_group_IT_number 33
_symmetry_cell_setting orthorhombic
_symmetry_space_group_name_Hall 'P 2c -2n'
_symmetry_space_group_name_H-M 'P n a 21'
_atom_sites_solution_hydrogens geom
_atom_sites_solution_primary direct
_atom_sites_solution_secondary difmap
_audit_creation_method SHELXL-97
_cell_angle_alpha 90.00
_cell_angle_beta 90.00
_cell_angle_gamma 90.00
_cell_formula_units_Z 4
_cell_length_a 11.4843(2)
_cell_length_b 23.5263(3)
_cell_length_c 8.04560(10)
_cell_measurement_temperature 123(2)
_cell_volume 2173.79(5)
_computing_cell_refinement 'Nonius collect'
_computing_data_collection 'Nonius collect'
_computing_data_reduction 'Nonius collect'
_computing_molecular_graphics X-Seed
_computing_publication_material ciftab
_computing_structure_refinement 'SHELXL-97 (Sheldrick, 1997)'
_computing_structure_solution 'SHELXS-97 (Sheldrick, 1990)'
_diffrn_ambient_temperature 123(2)
_diffrn_measured_fraction_theta_full 0.948
_diffrn_measured_fraction_theta_max 0.948
_diffrn_measurement_device_type 'Enraf Nonius Kappa CCD'
_diffrn_measurement_method 'phi and omega scans'
_diffrn_radiation_monochromator graphite
_diffrn_radiation_source 'fine-focus sealed tube'
_diffrn_radiation_type MoK\a
_diffrn_radiation_wavelength 0.71073
_diffrn_reflns_av_R_equivalents 0.0404
_diffrn_reflns_av_sigmaI/netI 0.0469
_diffrn_reflns_limit_h_max 15
_diffrn_reflns_limit_h_min -15
_diffrn_reflns_limit_k_max 31
_diffrn_reflns_limit_k_min -31
_diffrn_reflns_limit_l_max 10
_diffrn_reflns_limit_l_min 0
_diffrn_reflns_number 8443
_diffrn_reflns_theta_full 28.29
_diffrn_reflns_theta_max 28.29
_diffrn_reflns_theta_min 2.68
_exptl_absorpt_coefficient_mu 0.088
_exptl_absorpt_correction_type none
_exptl_crystal_colour 'pale yellow'
_exptl_crystal_density_diffrn 1.285
_exptl_crystal_density_method 'not measured'
_exptl_crystal_description needles
_exptl_crystal_F_000 896
_exptl_crystal_size_max 0.40
_exptl_crystal_size_mid 0.30
_exptl_crystal_size_min 0.20
_refine_diff_density_max 0.444
_refine_diff_density_min -0.236
_refine_diff_density_rms 0.053
_refine_ls_abs_structure_details 'Flack H D (1983), Acta Cryst. A39, 876-881'
_refine_ls_abs_structure_Flack 0.6(16)
_refine_ls_extinction_method none
_refine_ls_goodness_of_fit_ref 1.044
_refine_ls_hydrogen_treatment mixed
_refine_ls_matrix_type full
_refine_ls_number_parameters 280
_refine_ls_number_reflns 2743
_refine_ls_number_restraints 1
_refine_ls_restrained_S_all 1.043
_refine_ls_R_factor_all 0.0730
_refine_ls_R_factor_gt 0.0528
_refine_ls_shift/su_max 0.000
_refine_ls_shift/su_mean 0.000
_refine_ls_structure_factor_coef Fsqd
_refine_ls_weighting_details 'calc w=1/[\s^2^(Fo^2^)+(0.0974P)^2^+0.1517P] where P=(Fo^2^+2Fc^2^)/3'
_refine_ls_weighting_scheme calc
_refine_ls_wR_factor_gt 0.1377
_refine_ls_wR_factor_ref 0.1497
_reflns_number_gt 2139
_reflns_number_total 2743
_reflns_threshold_expression >2sigma(I)
_cod_data_source_file ol048922ksi20040609_112119.cif
_cod_data_source_block 1b
_cod_original_cell_volume 2173.78(5)
_cod_original_sg_symbol_H-M Pna2(1)
_cod_database_code 1507047

loop_
_symmetry_equiv_pos_as_xyz
'x, y, z'
'-x, -y, z+1/2'
'-x+1/2, y+1/2, z+1/2'
'x+1/2, -y+1/2, z'

loop_
_atom_site_label
_atom_site_type_symbol
_atom_site_fract_x
_atom_site_fract_y
_atom_site_fract_z
_atom_site_U_iso_or_equiv
_atom_site_adp_type
_atom_site_occupancy
_atom_site_symmetry_multiplicity
_atom_site_calc_flag
_atom_site_refinement_flags
O2 O 0.5652(2) 0.43423(9) 0.7628(3) 0.0348(5) Uani 1 1 d .
O1 O 0.6689(2) 0.26369(10) 1.0568(3) 0.0388(6) Uani 1 1 d .
O3 O 0.7856(2) 0.47248(10) 0.8601(3) 0.0408(6) Uani 1 1 d .
O5 O 1.0054(2) 0.33440(12) 1.3238(3) 0.0431(6) Uani 1 1 d .
C14 C 0.7851(3) 0.29035(13) 1.3449(4) 0.0324(7) Uani 1 1 d .
H14 H 0.8234 0.2780 1.2466 0.039 Uiso 1 1 calc R
C13 C 0.8577(3) 0.29476(13) 1.4937(4) 0.0316(7) Uani 1 1 d .
O4 O 0.9527(2) 0.44359(11) 1.1104(3) 0.0454(6) Uani 1 1 d .
C16 C 0.5953(3) 0.32615(13) 1.4657(4) 0.0325(7) Uani 1 1 d .
H16A H 0.6454 0.3424 1.5538 0.039 Uiso 1 1 calc R
H16B H 0.5478 0.2955 1.5159 0.039 Uiso 1 1 calc R
C15 C 0.6708(3) 0.30156(12) 1.3301(4) 0.0284(7) Uani 1 1 d .
C2 C 0.5173(3) 0.32946(12) 1.1139(4) 0.0275(7) Uani 1 1 d .
C1 C 0.6213(3) 0.29444(13) 1.1591(4) 0.0297(7) Uani 1 1 d .
C24 C 1.0065(3) 0.29813(13) 1.7674(5) 0.0371(8) Uani 1 1 d .
H24 H 1.0576 0.2988 1.8603 0.045 Uiso 1 1 calc R
C23 C 1.0438(3) 0.31903(13) 1.6177(5) 0.0361(8) Uani 1 1 d .
H23 H 1.1196 0.3348 1.6083 0.043 Uiso 1 1 calc R
C6 C 0.6105(3) 0.48669(14) 0.6997(5) 0.0401(8) Uani 1 1 d .
H6A H 0.5859 0.5187 0.7713 0.048 Uiso 1 1 calc R
H6B H 0.5813 0.4936 0.5857 0.048 Uiso 1 1 calc R
C18 C 0.4406(3) 0.34994(14) 1.2549(4) 0.0318(7) Uani 1 1 d .
H18A H 0.3915 0.3182 1.2950 0.038 Uiso 1 1 calc R
H18B H 0.3885 0.3804 1.2143 0.038 Uiso 1 1 calc R
C17 C 0.5148(3) 0.37244(14) 1.3977(4) 0.0337(7) Uani 1 1 d .
H17A H 0.4634 0.3863 1.4879 0.040 Uiso 1 1 calc R
H17B H 0.5622 0.4049 1.3582 0.040 Uiso 1 1 calc R
C4 C 0.4144(3) 0.38348(13) 0.8871(4) 0.0334(7) Uani 1 1 d .
C12 C 0.9713(3) 0.31726(14) 1.4794(5) 0.0343(7) Uani 1 1 d .
C26 C 0.8222(3) 0.27466(13) 1.6492(4) 0.0353(8) Uani 1 1 d .
H26 H 0.7459 0.2597 1.6612 0.042 Uiso 1 1 calc R
C22 C 0.3654(3) 0.46601(14) 0.7178(4) 0.0374(8) Uani 1 1 d .
H22 H 0.3886 0.4969 0.6494 0.045 Uiso 1 1 calc R
C3 C 0.5066(3) 0.34552(13) 0.9562(4) 0.0312(7) Uani 1 1 d .
H3 H 0.5630 0.3315 0.8802 0.037 Uiso 1 1 calc R
C21 C 0.2488(3) 0.45655(16) 0.7501(5) 0.0416(8) Uani 1 1 d .
H21 H 0.1919 0.4810 0.7028 0.050 Uiso 1 1 calc R
C20 C 0.2139(3) 0.41174(15) 0.8508(5) 0.0394(8) Uani 1 1 d .
H20 H 0.1336 0.4062 0.8742 0.047 Uiso 1 1 calc R
C7 C 0.7398(3) 0.48165(16) 0.6990(5) 0.0416(8) Uani 1 1 d .
H7A H 0.7627 0.4497 0.6260 0.050 Uiso 1 1 calc R
H7B H 0.7738 0.5169 0.6523 0.050 Uiso 1 1 calc R
C9 C 0.8608(3) 0.40718(15) 1.0625(5) 0.0416(8) Uani 1 1 d .
H9A H 0.7918 0.4146 1.1330 0.050 Uiso 1 1 calc R
H9B H 0.8845 0.3671 1.0788 0.050 Uiso 1 1 calc R
C5 C 0.4492(3) 0.42966(13) 0.7869(4) 0.0338(7) Uani 1 1 d .
C19 C 0.2961(3) 0.37503(15) 0.9171(4) 0.0367(8) Uani 1 1 d .
H19 H 0.2716 0.3439 0.9836 0.044 Uiso 1 1 calc R
C25 C 0.8946(3) 0.27589(13) 1.7854(5) 0.0390(8) Uani 1 1 d .
H25 H 0.8688 0.2619 1.8899 0.047 Uiso 1 1 calc R
C8 C 0.8301(4) 0.41674(15) 0.8837(5) 0.0456(9) Uani 1 1 d .
H8A H 0.9002 0.4114 0.8138 0.055 Uiso 1 1 calc R
H8B H 0.7710 0.3885 0.8486 0.055 Uiso 1 1 calc R
C11 C 1.0697(4) 0.38794(18) 1.3105(6) 0.0530(10) Uani 1 1 d .
H11A H 1.1267 0.3852 1.2185 0.064 Uiso 1 1 calc R
H11B H 1.1133 0.3947 1.4148 0.064 Uiso 1 1 calc R
C10 C 0.9885(4) 0.43717(18) 1.2788(6) 0.0537(10) Uani 1 1 d .
H10A H 0.9183 0.4323 1.3487 0.064 Uiso 1 1 calc R
H10B H 1.0275 0.4726 1.3146 0.064 Uiso 1 1 calc R

loop_
_atom_site_aniso_label
_atom_site_aniso_U_11
_atom_site_aniso_U_22
_atom_site_aniso_U_33
_atom_site_aniso_U_23
_atom_site_aniso_U_13
_atom_site_aniso_U_12
O2 0.0398(14) 0.0283(10) 0.0363(13) 0.0020(10) 0.0023(11) -0.0005(9)
O1 0.0374(14) 0.0436(13) 0.0353(12) -0.0152(11) -0.0055(10) 0.0064(10)
O3 0.0474(16) 0.0339(12) 0.0412(13) 0.0023(10) -0.0029(11) -0.0020(10)
O5 0.0354(14) 0.0619(15) 0.0320(13) -0.0002(12) -0.0026(10) -0.0011(11)
C14 0.0352(19) 0.0296(14) 0.0324(16) -0.0037(13) -0.0033(13) 0.0029(12)
C13 0.0318(18) 0.0276(15) 0.0355(17) -0.0031(13) -0.0051(14) 0.0070(12)
O4 0.0439(15) 0.0505(14) 0.0417(15) 0.0039(12) -0.0032(12) -0.0068(11)
C16 0.0378(19) 0.0331(16) 0.0266(15) -0.0029(13) -0.0056(13) 0.0042(13)
C15 0.0326(18) 0.0248(14) 0.0277(16) 0.0007(12) -0.0048(13) -0.0017(12)
C2 0.0317(17) 0.0224(13) 0.0284(16) -0.0040(12) -0.0028(13) -0.0019(11)
C1 0.0317(17) 0.0278(15) 0.0296(16) -0.0038(12) -0.0037(13) -0.0014(12)
C24 0.041(2) 0.0294(15) 0.0408(19) -0.0018(15) -0.0169(15) 0.0075(13)
C23 0.0320(19) 0.0348(16) 0.0417(19) -0.0031(15) -0.0073(14) 0.0050(13)
C6 0.051(2) 0.0315(16) 0.0374(18) 0.0046(14) -0.0037(15) 0.0006(15)
C18 0.0331(17) 0.0301(14) 0.0321(16) -0.0006(13) -0.0018(14) 0.0047(13)
C17 0.0371(19) 0.0359(17) 0.0282(17) -0.0074(14) -0.0030(13) 0.0100(13)
C4 0.047(2) 0.0259(14) 0.0279(16) -0.0043(12) -0.0029(14) 0.0001(13)
C12 0.0333(19) 0.0368(17) 0.0329(18) -0.0047(14) -0.0053(13) 0.0064(13)
C26 0.0354(19) 0.0287(15) 0.042(2) 0.0027(14) -0.0051(15) 0.0047(13)
C22 0.048(2) 0.0313(15) 0.0324(17) -0.0032(13) -0.0052(14) 0.0058(15)
C3 0.0382(19) 0.0255(14) 0.0297(16) -0.0021(12) -0.0016(14) -0.0004(12)
C21 0.042(2) 0.0436(19) 0.039(2) -0.0077(15) -0.0089(17) 0.0069(15)
C20 0.035(2) 0.0414(18) 0.0420(19) -0.0088(16) -0.0058(14) 0.0013(14)
C7 0.046(2) 0.0413(19) 0.0372(18) 0.0069(15) -0.0007(15) -0.0053(15)
C9 0.044(2) 0.0359(16) 0.044(2) 0.0029(16) -0.0045(17) -0.0024(15)
C5 0.040(2) 0.0336(15) 0.0284(16) -0.0062(13) -0.0035(13) 0.0028(13)
C19 0.041(2) 0.0380(17) 0.0312(17) -0.0037(14) -0.0070(14) 0.0017(14)
C25 0.045(2) 0.0326(16) 0.0390(19) 0.0034(15) -0.0074(15) 0.0049(15)
C8 0.049(2) 0.0372(18) 0.051(2) -0.0042(16) -0.0059(18) 0.0065(16)
C11 0.039(2) 0.072(3) 0.048(2) 0.0146(19) -0.0007(17) -0.0098(19)
C10 0.056(3) 0.059(2) 0.046(2) -0.007(2) 0.001(2) -0.0147(19)

loop_
_atom_type_symbol
_atom_type_description
_atom_type_scat_dispersion_real
_atom_type_scat_dispersion_imag
_atom_type_scat_source
C C 0.0033 0.0016 'International Tables Vol C Tables 4.2.6.8 and 6.1.1.4'
H H 0.0000 0.0000 'International Tables Vol C Tables 4.2.6.8 and 6.1.1.4'
O O 0.0106 0.0060 'International Tables Vol C Tables 4.2.6.8 and 6.1.1.4'

loop_
_geom_angle_atom_site_label_1
_geom_angle_atom_site_label_2
_geom_angle_atom_site_label_3
_geom_angle
C5 O2 C6 118.5(3)
C7 O3 C8 113.4(3)
C12 O5 C11 117.6(3)
C15 C14 C13 128.0(3)
C26 C13 C12 118.0(3)
C26 C13 C14 122.8(3)
C12 C13 C14 119.1(3)
C9 O4 C10 114.3(3)
C15 C16 C17 111.2(3)
C14 C15 C1 115.5(3)
C14 C15 C16 124.9(3)
C1 C15 C16 119.3(3)
C3 C2 C1 117.5(3)
C3 C2 C18 124.8(3)
C1 C2 C18 117.2(3)
O1 C1 C2 121.2(3)
O1 C1 C15 121.0(3)
C2 C1 C15 117.7(3)
C23 C24 C25 120.9(3)
C24 C23 C12 120.4(3)
O2 C6 C7 107.1(3)
C2 C18 C17 110.5(3)
C18 C17 C16 111.1(3)
C19 C4 C5 119.0(3)
C19 C4 C3 122.8(3)
C5 C4 C3 118.2(3)
O5 C12 C23 123.4(3)
O5 C12 C13 116.6(3)
C23 C12 C13 119.9(3)
C25 C26 C13 122.0(3)
C21 C22 C5 119.5(3)
C2 C3 C4 126.2(3)
C22 C21 C20 120.8(3)
C19 C20 C21 120.1(3)
O3 C7 C6 112.3(3)
O4 C9 C8 110.3(3)
O2 C5 C22 124.9(3)
O2 C5 C4 115.0(3)
C22 C5 C4 120.1(3)
C20 C19 C4 120.5(3)
C26 C25 C24 118.8(3)
O3 C8 C9 110.6(3)
O5 C11 C10 111.2(3)
O4 C10 C11 114.9(4)

loop_
_geom_bond_atom_site_label_1
_geom_bond_atom_site_label_2
_geom_bond_distance
O2 C5 1.351(4)
O2 C6 1.432(4)
O1 C1 1.225(4)
O3 C7 1.416(5)
O3 C8 1.420(4)
O5 C12 1.372(5)
O5 C11 1.464(5)
C14 C15 1.344(5)
C14 C13 1.463(5)
C13 C26 1.398(5)
C13 C12 1.412(5)
O4 C9 1.413(4)
O4 C10 1.424(6)
C16 C15 1.509(5)
C16 C17 1.529(4)
C15 C1 1.497(4)
C2 C3 1.330(5)
C2 C1 1.496(4)
C2 C18 1.515(5)
C24 C23 1.370(6)
C24 C25 1.396(5)
C23 C12 1.390(5)
C6 C7 1.490(5)
C18 C17 1.526(5)
C4 C19 1.394(5)
C4 C5 1.411(5)
C4 C3 1.493(5)
C26 C25 1.376(5)
C22 C21 1.382(5)
C22 C5 1.402(5)
C21 C20 1.389(5)
C20 C19 1.386(5)
C9 C8 1.498(5)
C11 C10 1.508(6)

loop_
_geom_torsion_atom_site_label_1
_geom_torsion_atom_site_label_2
_geom_torsion_atom_site_label_3
_geom_torsion_atom_site_label_4
_geom_torsion
C15 C14 C13 C26 44.5(5)
C15 C14 C13 C12 -139.2(3)
C13 C14 C15 C1 178.4(3)
C13 C14 C15 C16 5.3(5)
C17 C16 C15 C14 136.5(3)
C17 C16 C15 C1 -36.4(4)
C3 C2 C1 O1 -27.6(4)
C18 C2 C1 O1 159.8(3)
C3 C2 C1 C15 147.9(3)
C18 C2 C1 C15 -24.7(4)
C14 C15 C1 O1 22.9(4)
C16 C15 C1 O1 -163.6(3)
C14 C15 C1 C2 -152.6(3)
C16 C15 C1 C2 20.9(4)
C25 C24 C23 C12 -1.5(5)
C5 O2 C6 C7 175.3(3)
C3 C2 C18 C17 -127.9(3)
C1 C2 C18 C17 44.1(4)
C2 C18 C17 C16 -60.1(4)
C15 C16 C17 C18 56.0(4)
C11 O5 C12 C23 -44.9(5)
C11 O5 C12 C13 137.8(3)
C24 C23 C12 O5 -176.1(3)
C24 C23 C12 C13 1.2(5)
C26 C13 C12 O5 177.3(3)
C14 C13 C12 O5 0.8(4)
C26 C13 C12 C23 -0.2(5)
C14 C13 C12 C23 -176.6(3)
C12 C13 C26 C25 -0.6(5)
C14 C13 C26 C25 175.8(3)
C1 C2 C3 C4 -175.7(3)
C18 C2 C3 C4 -3.8(5)
C19 C4 C3 C2 -50.0(5)
C5 C4 C3 C2 130.2(4)
C5 C22 C21 C20 0.4(5)
C22 C21 C20 C19 -1.5(5)
C8 O3 C7 C6 109.3(3)
O2 C6 C7 O3 -60.7(4)
C10 O4 C9 C8 -179.6(3)
C6 O2 C5 C22 16.9(5)
C6 O2 C5 C4 -164.5(3)
C21 C22 C5 O2 179.2(3)
C21 C22 C5 C4 0.6(5)
C19 C4 C5 O2 -179.3(3)
C3 C4 C5 O2 0.6(4)
C19 C4 C5 C22 -0.6(5)
C3 C4 C5 C22 179.3(3)
C21 C20 C19 C4 1.6(5)
C5 C4 C19 C20 -0.6(5)
C3 C4 C19 C20 179.6(3)
C13 C26 C25 C24 0.3(5)
C23 C24 C25 C26 0.8(5)
C7 O3 C8 C9 -171.7(3)
O4 C9 C8 O3 -64.6(4)
C12 O5 C11 C10 -92.5(4)
C9 O4 C10 C11 80.9(4)
O5 C11 C10 O4 -80.7(4)

loop_
_cod_related_entry_id
_cod_related_entry_database
_cod_related_entry_code
1 ChemSpider 30651775
